data_4120488
loop_
_publ_author_name
'Chang, Kai-Chi'
'Minami, Tsuyoshi'
'Koutnik, Petr'
'Savechenkov, Pavel Y.'
'Liu, Yuanli'
'Anzenbacher, Jr, Pavel'

_publ_section_title
;
 Anion Binding Modes in meso-Substituted Hexapyrrolic Calix[4]pyrrole
 Isomers.
;
_journal_issue 4
_journal_name_full 'Journal of the American Chemical Society'
_journal_page_first 1520
_journal_page_last 1525
_journal_paper_doi 10.1021/ja411391c
_journal_volume 136
_journal_year 2014
_chemical_formula_sum 'C20 H25 N3 O2'
_chemical_formula_weight 339.43
_chemical_name_systematic
; 
 ? 
;
_space_group_IT_number 15
_symmetry_cell_setting monoclinic
_symmetry_space_group_name_Hall '-C 2yc'
_symmetry_space_group_name_H-M 'C 1 2/c 1'
_atom_sites_solution_hydrogens geom
_atom_sites_solution_primary direct
_atom_sites_solution_secondary difmap
_audit_creation_method SHELXL-97
_cell_angle_alpha 90.00
_cell_angle_beta 114.622(2)
_cell_angle_gamma 90.00
_cell_formula_units_Z 16
_cell_length_a 32.6975(7)
_cell_length_b 10.0081(3)
_cell_length_c 24.9344(8)
_cell_measurement_reflns_used 8163
_cell_measurement_temperature 153(2)
_cell_measurement_theta_max 27.5
_cell_measurement_theta_min 1.0
_cell_volume 7417.6(4)
_computing_cell_refinement 'Collect software, Nonius B.V. 1998'
_computing_data_collection 'Collect software, Nonius B.V. 1998'
_computing_data_reduction
;
DENZO and Scalepack (Otwinoski and Minor, 1997)
;
_computing_molecular_graphics 'XP SHELXTL/PC, Siemens Analytical'
_computing_structure_refinement 'XL SHELXTL/PC, Siemens Analytical'
_computing_structure_solution
;

SIR97 - Altomare A., Burla M.C., Camalli M., Cascarano G.L., Giacovazzo C., 
Guagliardi A., Moliterni A.G.G., Polidori G.,Spagna R.
;
_diffrn_ambient_temperature 153(2)
_diffrn_measured_fraction_theta_full 0.998
_diffrn_measured_fraction_theta_max 0.998
_diffrn_measurement_device_type 'Nonius Kappa CCD'
_diffrn_measurement_method \w-scans
_diffrn_radiation_monochromator graphite
_diffrn_radiation_source 'fine-focus sealed tube'
_diffrn_radiation_type MoK\a
_diffrn_radiation_wavelength 0.71070
_diffrn_reflns_av_R_equivalents 0.0510
_diffrn_reflns_av_sigmaI/netI 0.0799
_diffrn_reflns_limit_h_max 42
_diffrn_reflns_limit_h_min -41
_diffrn_reflns_limit_k_max 12
_diffrn_reflns_limit_k_min -12
_diffrn_reflns_limit_l_max 32
_diffrn_reflns_limit_l_min -32
_diffrn_reflns_number 15372
_diffrn_reflns_theta_full 27.48
_diffrn_reflns_theta_max 27.48
_diffrn_reflns_theta_min 1.80
_exptl_absorpt_coefficient_mu 0.080
_exptl_absorpt_correction_type none
_exptl_crystal_colour colorless
_exptl_crystal_density_diffrn 1.216
_exptl_crystal_density_method 'not measured'
_exptl_crystal_description prisms
_exptl_crystal_F_000 2912
_exptl_crystal_size_max 0.2
_exptl_crystal_size_mid 0.1
_exptl_crystal_size_min 0.1
_refine_diff_density_max 0.306
_refine_diff_density_min -0.309
_refine_diff_density_rms 0.043
_refine_ls_extinction_method none
_refine_ls_goodness_of_fit_ref 1.018
_refine_ls_hydrogen_treatment constr
_refine_ls_matrix_type full
_refine_ls_number_parameters 459
_refine_ls_number_reflns 8481
_refine_ls_number_restraints 0
_refine_ls_restrained_S_all 1.018
_refine_ls_R_factor_all 0.1219
_refine_ls_R_factor_gt 0.0557
_refine_ls_shift/su_max 0.017
_refine_ls_shift/su_mean 0.000
_refine_ls_structure_factor_coef Fsqd
_refine_ls_weighting_details 'calc w=1/[\s^2^(Fo^2^)+(0.0444P)^2^+5.1769P] where P=(Fo^2^+2Fc^2^)/3'
_refine_ls_weighting_scheme calc
_refine_ls_wR_factor_gt 0.1056
_refine_ls_wR_factor_ref 0.1260
_reflns_number_gt 4955
_reflns_number_total 8481
_reflns_threshold_expression >2sigma(I)
_cod_data_source_file ja411391c_si_004.cif
_cod_data_source_block pa1222
_cod_depositor_comments
;
The following automatic conversions were performed:

'_symmetry_cell_setting' value 'Monoclinic' changed to 'monoclinic'
according to
/usr/data/users/saulius/automatic-downloads/current/ACS/lib/dictionaries/cif_core.dic
dictionary named 'cif_core.dic' version 2.4.2 from 2011-04-26.

Automatic conversion script
Id: cif_fix_values 2281 2013-09-26 08:29:07Z andrius 
;
_cod_original_sg_symbol_H-M C2/c
_cod_database_code 4120488

loop_
_symmetry_equiv_pos_as_xyz
'x, y, z'
'-x, y, -z+1/2'
'x+1/2, y+1/2, z'
'-x+1/2, y+1/2, -z+1/2'
'-x, -y, -z'
'x, -y, z-1/2'
'-x+1/2, -y+1/2, -z'
'x+1/2, -y+1/2, z-1/2'

loop_
_atom_site_label
_atom_site_type_symbol
_atom_site_fract_x
_atom_site_fract_y
_atom_site_fract_z
_atom_site_U_iso_or_equiv
_atom_site_adp_type
_atom_site_occupancy
_atom_site_symmetry_multiplicity
_atom_site_calc_flag
_atom_site_refinement_flags
O1 O 0.44905(4) 0.90206(13) 0.70019(6) 0.0347(3) Uani 1 1 d .
O2 O 0.41450(4) 0.71685(14) 0.71215(6) 0.0398(4) Uani 1 1 d .
N1 N 0.49867(5) 0.75808(15) 0.65547(6) 0.0269(4) Uani 1 1 d .
H1A H 0.5026 0.8449 0.6547 0.032 Uiso 1 1 calc R
N2 N 0.60347(5) 0.90583(16) 0.64999(7) 0.0341(4) Uani 1 1 d .
H2A H 0.6277 0.8605 0.6721 0.041 Uiso 1 1 calc R
N3 N 0.61751(5) 0.61521(17) 0.70434(7) 0.0371(4) Uani 1 1 d .
H3A H 0.6065 0.6485 0.7283 0.045 Uiso 1 1 calc R
C1 C 0.46961(6) 0.69700(19) 0.67497(8) 0.0269(4) Uani 1 1 d .
C2 C 0.47337(6) 0.56023(19) 0.66942(8) 0.0317(5) Uani 1 1 d .
C3 C 0.50556(6) 0.53980(19) 0.64597(8) 0.0322(5) Uani 1 1 d .
C4 C 0.52053(6) 0.66426(18) 0.63754(8) 0.0275(4) Uani 1 1 d .
C5 C 0.55404(6) 0.70098(19) 0.61196(8) 0.0295(4) Uani 1 1 d .
C6 C 0.56239(6) 0.85038(19) 0.61578(8) 0.0302(5) Uani 1 1 d .
C7 C 0.53412(7) 0.9547(2) 0.58880(9) 0.0389(5) Uani 1 1 d .
H7A H 0.5033 0.9474 0.5622 0.047 Uiso 1 1 calc R
C8 C 0.55859(8) 1.0747(2) 0.60734(10) 0.0450(6) Uani 1 1 d .
H8A H 0.5472 1.1624 0.5957 0.054 Uiso 1 1 calc R
C9 C 0.60115(8) 1.0423(2) 0.64461(10) 0.0430(5) Uani 1 1 d .
H9A H 0.6252 1.1032 0.6637 0.052 Uiso 1 1 calc R
C10 C 0.59784(6) 0.62566(19) 0.64414(8) 0.0317(5) Uani 1 1 d .
C11 C 0.62554(7) 0.5620(2) 0.62357(9) 0.0394(5) Uani 1 1 d .
H11A H 0.6206 0.5535 0.5834 0.047 Uiso 1 1 calc R
C12 C 0.66251(7) 0.5116(2) 0.67237(10) 0.0466(6) Uani 1 1 d .
H12A H 0.6870 0.4628 0.6712 0.056 Uiso 1 1 calc R
C13 C 0.65682(7) 0.5451(2) 0.72159(10) 0.0441(6) Uani 1 1 d .
H13A H 0.6767 0.5236 0.7610 0.053 Uiso 1 1 calc R
C14 C 0.44204(6) 0.7692(2) 0.69733(8) 0.0299(5) Uani 1 1 d .
C15 C 0.42109(7) 0.9788(2) 0.72168(10) 0.0443(6) Uani 1 1 d .
H15A H 0.4198 0.9336 0.7563 0.053 Uiso 1 1 calc R
H15B H 0.3901 0.9855 0.6905 0.053 Uiso 1 1 calc R
C16 C 0.44055(8) 1.1134(2) 0.73841(10) 0.0483(6) Uani 1 1 d .
H16A H 0.4203 1.1689 0.7489 0.072 Uiso 1 1 calc R
H16B H 0.4445 1.1541 0.7051 0.072 Uiso 1 1 calc R
H16C H 0.4698 1.1068 0.7723 0.072 Uiso 1 1 calc R
C17 C 0.44768(7) 0.4538(2) 0.68458(10) 0.0423(5) Uani 1 1 d .
H17A H 0.4452 0.4789 0.7215 0.051 Uiso 1 1 calc R
H17B H 0.4646 0.3688 0.6918 0.051 Uiso 1 1 calc R
C18 C 0.40070(7) 0.4322(2) 0.63626(11) 0.0546(6) Uani 1 1 d .
H18A H 0.3859 0.3595 0.6477 0.082 Uiso 1 1 calc R
H18B H 0.4029 0.4088 0.5994 0.082 Uiso 1 1 calc R
H18C H 0.3831 0.5144 0.6306 0.082 Uiso 1 1 calc R
C19 C 0.52056(8) 0.4058(2) 0.63365(10) 0.0455(6) Uani 1 1 d .
H19A H 0.5242 0.3441 0.6659 0.068 Uiso 1 1 calc R
H19B H 0.5493 0.4155 0.6305 0.068 Uiso 1 1 calc R
H19C H 0.4979 0.3704 0.5965 0.068 Uiso 1 1 calc R
C20 C 0.53393(7) 0.6605(2) 0.54623(9) 0.0403(5) Uani 1 1 d .
H20A H 0.5266 0.5651 0.5426 0.060 Uiso 1 1 calc R
H20B H 0.5559 0.6784 0.5298 0.060 Uiso 1 1 calc R
H20C H 0.5066 0.7125 0.5246 0.060 Uiso 1 1 calc R
O1A O 0.64850(4) 0.39582(13) 0.49896(6) 0.0374(3) Uani 1 1 d .
O2A O 0.70284(4) 0.25062(13) 0.55247(6) 0.0372(3) Uani 1 1 d .
N1A N 0.69875(5) 0.60951(14) 0.55027(6) 0.0251(4) Uani 1 1 d .
H1AA H 0.6719 0.6280 0.5228 0.030 Uiso 1 1 calc R
N2A N 0.63433(5) 0.88244(17) 0.53902(7) 0.0394(4) Uani 1 1 d .
H2AA H 0.6353 0.8805 0.5748 0.047 Uiso 1 1 calc R
N3A N 0.72137(5) 1.04610(15) 0.63963(7) 0.0328(4) Uani 1 1 d .
H3AA H 0.7218 1.1059 0.6140 0.039 Uiso 1 1 calc R
C1A C 0.71597(6) 0.48306(17) 0.56529(8) 0.0246(4) Uani 1 1 d .
C2A C 0.75890(6) 0.49525(18) 0.61008(8) 0.0253(4) Uani 1 1 d .
C3A C 0.76708(6) 0.63351(18) 0.62187(8) 0.0268(4) Uani 1 1 d .
C4A C 0.72888(6) 0.70187(18) 0.58367(8) 0.0249(4) Uani 1 1 d .
C5A C 0.71794(6) 0.85055(18) 0.57436(8) 0.0270(4) Uani 1 1 d .
C6A C 0.67090(6) 0.87104(18) 0.52645(8) 0.0283(4) Uani 1 1 d .
C7A C 0.65500(8) 0.8777(2) 0.46640(9) 0.0437(5) Uani 1 1 d .
H7AA H 0.6726 0.8719 0.4443 0.052 Uiso 1 1 calc R
C8A C 0.60798(8) 0.8945(2) 0.44298(9) 0.0469(6) Uani 1 1 d .
H8AA H 0.5882 0.9024 0.4024 0.056 Uiso 1 1 calc R
C9A C 0.59612(7) 0.8972(2) 0.48863(10) 0.0440(5) Uani 1 1 d .
H9AA H 0.5665 0.9076 0.4861 0.053 Uiso 1 1 calc R
C10A C 0.72045(6) 0.91037(18) 0.63168(8) 0.0267(4) Uani 1 1 d .
C11A C 0.71961(6) 0.8526(2) 0.68109(8) 0.0322(5) Uani 1 1 d .
H11B H 0.7187 0.7596 0.6881 0.039 Uiso 1 1 calc R
C12A C 0.72043(7) 0.9576(2) 0.71970(9) 0.0380(5) Uani 1 1 d .
H12B H 0.7203 0.9476 0.7575 0.046 Uiso 1 1 calc R
C13A C 0.72142(7) 1.0744(2) 0.69306(9) 0.0383(5) Uani 1 1 d .
H13B H 0.7220 1.1611 0.7089 0.046 Uiso 1 1 calc R
C14A C 0.68996(6) 0.36511(19) 0.53962(8) 0.0275(4) Uani 1 1 d .
C15A C 0.61734(7) 0.2849(2) 0.47506(9) 0.0446(6) Uani 1 1 d .
H15C H 0.6341 0.2040 0.4731 0.054 Uiso 1 1 calc R
H15D H 0.5953 0.3067 0.4346 0.054 Uiso 1 1 calc R
C16A C 0.59348(9) 0.2585(3) 0.51263(15) 0.0874(11) Uani 1 1 d .
H16D H 0.5719 0.1856 0.4955 0.131 Uiso 1 1 calc R
H16E H 0.5774 0.3392 0.5151 0.131 Uiso 1 1 calc R
H16F H 0.6152 0.2331 0.5522 0.131 Uiso 1 1 calc R
C17A C 0.79063(6) 0.38181(19) 0.63938(8) 0.0304(4) Uani 1 1 d .
H17C H 0.7744 0.3128 0.6513 0.036 Uiso 1 1 calc R
H17D H 0.8155 0.4155 0.6756 0.036 Uiso 1 1 calc R
C18A C 0.81046(7) 0.3174(2) 0.59977(9) 0.0419(5) Uani 1 1 d .
H18D H 0.8305 0.2441 0.6211 0.063 Uiso 1 1 calc R
H18E H 0.8275 0.3844 0.5888 0.063 Uiso 1 1 calc R
H18F H 0.7861 0.2824 0.5640 0.063 Uiso 1 1 calc R
C19A C 0.80907(6) 0.6934(2) 0.66828(8) 0.0340(5) Uani 1 1 d .
H19D H 0.8034 0.7867 0.6750 0.051 Uiso 1 1 calc R
H19E H 0.8334 0.6896 0.6550 0.051 Uiso 1 1 calc R
H19F H 0.8179 0.6429 0.7051 0.051 Uiso 1 1 calc R
C20A C 0.75187(7) 0.91931(19) 0.55470(9) 0.0361(5) Uani 1 1 d .
H20D H 0.7448 1.0147 0.5483 0.054 Uiso 1 1 calc R
H20E H 0.7498 0.8786 0.5179 0.054 Uiso 1 1 calc R
H20F H 0.7824 0.9081 0.5854 0.054 Uiso 1 1 calc R

loop_
_atom_site_aniso_label
_atom_site_aniso_U_11
_atom_site_aniso_U_22
_atom_site_aniso_U_33
_atom_site_aniso_U_23
_atom_site_aniso_U_13
_atom_site_aniso_U_12
O1 0.0333(7) 0.0323(8) 0.0440(8) -0.0024(6) 0.0215(6) 0.0005(6)
O2 0.0340(8) 0.0464(9) 0.0437(8) 0.0056(7) 0.0208(7) -0.0041(7)
N1 0.0279(8) 0.0233(8) 0.0286(8) -0.0010(7) 0.0108(7) -0.0013(7)
N2 0.0322(9) 0.0356(10) 0.0368(9) -0.0041(8) 0.0166(8) -0.0001(8)
N3 0.0363(10) 0.0416(10) 0.0359(10) 0.0017(8) 0.0176(8) 0.0115(8)
C1 0.0222(9) 0.0300(11) 0.0252(10) 0.0022(8) 0.0068(8) -0.0022(8)
C2 0.0301(10) 0.0306(12) 0.0275(10) 0.0046(8) 0.0051(8) -0.0027(9)
C3 0.0326(11) 0.0265(11) 0.0332(11) -0.0001(9) 0.0095(9) 0.0001(9)
C4 0.0283(10) 0.0251(10) 0.0268(10) -0.0020(8) 0.0091(8) 0.0025(8)
C5 0.0333(11) 0.0278(11) 0.0290(10) -0.0032(8) 0.0146(9) 0.0026(9)
C6 0.0325(11) 0.0311(11) 0.0334(11) -0.0006(9) 0.0202(9) 0.0025(9)
C7 0.0382(12) 0.0333(12) 0.0507(13) 0.0061(10) 0.0239(10) 0.0057(10)
C8 0.0551(15) 0.0293(12) 0.0651(15) 0.0045(11) 0.0395(13) 0.0056(11)
C9 0.0529(14) 0.0329(13) 0.0557(14) -0.0100(10) 0.0352(12) -0.0097(11)
C10 0.0355(11) 0.0267(11) 0.0363(11) -0.0020(9) 0.0182(9) 0.0029(9)
C11 0.0432(12) 0.0385(12) 0.0431(12) -0.0041(10) 0.0246(11) 0.0034(10)
C12 0.0390(13) 0.0455(14) 0.0611(15) 0.0014(12) 0.0267(12) 0.0122(11)
C13 0.0346(12) 0.0463(14) 0.0493(14) 0.0115(11) 0.0154(10) 0.0122(11)
C14 0.0249(10) 0.0348(12) 0.0245(10) 0.0039(9) 0.0048(8) -0.0016(9)
C15 0.0405(12) 0.0435(14) 0.0585(15) -0.0067(11) 0.0302(11) 0.0002(11)
C16 0.0495(14) 0.0417(14) 0.0598(15) -0.0092(11) 0.0289(12) -0.0008(11)
C17 0.0403(12) 0.0338(12) 0.0491(13) 0.0098(10) 0.0148(10) -0.0045(10)
C18 0.0466(14) 0.0425(14) 0.0682(16) 0.0062(12) 0.0175(12) -0.0158(11)
C19 0.0533(14) 0.0280(12) 0.0549(14) 0.0006(10) 0.0224(12) 0.0025(10)
C20 0.0449(13) 0.0402(13) 0.0347(11) -0.0039(10) 0.0155(10) -0.0011(10)
O1A 0.0364(8) 0.0292(8) 0.0366(8) 0.0012(6) 0.0054(6) -0.0079(6)
O2A 0.0448(8) 0.0224(8) 0.0445(8) 0.0002(6) 0.0187(7) -0.0007(6)
N1A 0.0243(8) 0.0241(9) 0.0281(8) 0.0004(7) 0.0121(7) 0.0001(7)
N2A 0.0388(10) 0.0528(11) 0.0299(9) 0.0053(8) 0.0175(8) 0.0073(9)
N3A 0.0435(10) 0.0254(9) 0.0337(9) -0.0029(7) 0.0203(8) -0.0025(8)
C1A 0.0295(10) 0.0207(10) 0.0283(10) 0.0002(8) 0.0168(8) 0.0001(8)
C2A 0.0278(10) 0.0254(10) 0.0296(10) 0.0009(8) 0.0187(9) 0.0020(8)
C3A 0.0270(10) 0.0295(11) 0.0296(10) -0.0011(8) 0.0173(8) -0.0028(8)
C4A 0.0290(10) 0.0239(10) 0.0291(10) -0.0031(8) 0.0191(9) -0.0037(8)
C5A 0.0338(11) 0.0216(10) 0.0317(10) 0.0003(8) 0.0196(9) -0.0016(8)
C6A 0.0394(11) 0.0192(10) 0.0320(11) 0.0007(8) 0.0207(9) 0.0008(8)
C7A 0.0566(14) 0.0503(14) 0.0305(11) 0.0009(10) 0.0243(11) 0.0057(11)
C8A 0.0547(15) 0.0442(14) 0.0293(12) 0.0028(10) 0.0052(11) 0.0083(11)
C9A 0.0374(12) 0.0462(14) 0.0437(13) 0.0064(11) 0.0121(10) 0.0093(10)
C10A 0.0266(10) 0.0237(11) 0.0310(10) -0.0021(8) 0.0132(8) 0.0002(8)
C11A 0.0348(11) 0.0311(11) 0.0342(11) 0.0033(9) 0.0178(9) 0.0035(9)
C12A 0.0388(12) 0.0505(14) 0.0275(11) -0.0016(10) 0.0167(9) 0.0029(10)
C13A 0.0405(12) 0.0375(13) 0.0375(12) -0.0116(10) 0.0168(10) -0.0004(10)
C14A 0.0351(11) 0.0262(12) 0.0265(10) 0.0006(8) 0.0182(9) -0.0025(9)
C15A 0.0421(13) 0.0376(13) 0.0400(12) -0.0026(10) 0.0031(10) -0.0144(10)
C16A 0.0691(18) 0.079(2) 0.142(3) -0.056(2) 0.072(2) -0.0423(17)
C17A 0.0314(10) 0.0283(11) 0.0338(11) 0.0012(9) 0.0159(9) 0.0009(9)
C18A 0.0428(12) 0.0398(13) 0.0466(13) 0.0000(10) 0.0220(11) 0.0124(10)
C19A 0.0309(11) 0.0332(12) 0.0384(12) -0.0024(9) 0.0148(9) -0.0023(9)
C20A 0.0474(12) 0.0272(11) 0.0459(12) 0.0003(9) 0.0315(11) -0.0030(9)

loop_
_atom_type_symbol
_atom_type_description
_atom_type_scat_dispersion_real
_atom_type_scat_dispersion_imag
_atom_type_scat_source
C C 0.0033 0.0016 'International Tables Vol C Tables 4.2.6.8 and 6.1.1.4'
H H 0.0000 0.0000 'International Tables Vol C Tables 4.2.6.8 and 6.1.1.4'
N N 0.0061 0.0033 'International Tables Vol C Tables 4.2.6.8 and 6.1.1.4'
O O 0.0106 0.0060 'International Tables Vol C Tables 4.2.6.8 and 6.1.1.4'

loop_
_geom_angle_atom_site_label_1
_geom_angle_atom_site_label_2
_geom_angle_atom_site_label_3
_geom_angle
C14 O1 C15 114.91(15)
C4 N1 C1 110.06(15)
C4 N1 H1A 125.0
C1 N1 H1A 125.0
C9 N2 C6 109.98(17)
C9 N2 H2A 125.0
C6 N2 H2A 125.0
C13 N3 C10 109.57(17)
C13 N3 H3A 125.2
C10 N3 H3A 125.2
N1 C1 C2 107.46(16)
N1 C1 C14 123.39(17)
C2 C1 C14 129.14(18)
C1 C2 C3 107.20(17)
C1 C2 C17 126.45(19)
C3 C2 C17 126.34(18)
C4 C3 C2 107.66(17)
C4 C3 C19 127.22(18)
C2 C3 C19 125.12(18)
N1 C4 C3 107.61(16)
N1 C4 C5 122.51(16)
C3 C4 C5 129.86(17)
C6 C5 C10 110.55(16)
C6 C5 C4 110.69(15)
C10 C5 C4 110.07(15)
C6 C5 C20 108.14(16)
C10 C5 C20 108.76(15)
C4 C5 C20 108.57(15)
C7 C6 N2 106.40(17)
C7 C6 C5 130.80(18)
N2 C6 C5 122.80(17)
C6 C7 C8 108.26(19)
C6 C7 H7A 125.9
C8 C7 H7A 125.9
C9 C8 C7 107.56(19)
C9 C8 H8A 126.2
C7 C8 H8A 126.2
C8 C9 N2 107.79(19)
C8 C9 H9A 126.1
N2 C9 H9A 126.1
N3 C10 C11 107.06(17)
N3 C10 C5 121.76(16)
C11 C10 C5 131.16(18)
C10 C11 C12 107.90(19)
C10 C11 H11A 126.0
C12 C11 H11A 126.0
C13 C12 C11 107.57(19)
C13 C12 H12A 126.2
C11 C12 H12A 126.2
C12 C13 N3 107.90(19)
C12 C13 H13A 126.1
N3 C13 H13A 126.1
O2 C14 O1 122.49(18)
O2 C14 C1 124.14(18)
O1 C14 C1 113.37(16)
O1 C15 C16 108.83(16)
O1 C15 H15A 109.9
C16 C15 H15A 109.9
O1 C15 H15B 109.9
C16 C15 H15B 109.9
H15A C15 H15B 108.3
C15 C16 H16A 109.5
C15 C16 H16B 109.5
H16A C16 H16B 109.5
C15 C16 H16C 109.5
H16A C16 H16C 109.5
H16B C16 H16C 109.5
C2 C17 C18 112.83(17)
C2 C17 H17A 109.0
C18 C17 H17A 109.0
C2 C17 H17B 109.0
C18 C17 H17B 109.0
H17A C17 H17B 107.8
C17 C18 H18A 109.5
C17 C18 H18B 109.5
H18A C18 H18B 109.5
C17 C18 H18C 109.5
H18A C18 H18C 109.5
H18B C18 H18C 109.5
C3 C19 H19A 109.5
C3 C19 H19B 109.5
H19A C19 H19B 109.5
C3 C19 H19C 109.5
H19A C19 H19C 109.5
H19B C19 H19C 109.5
C5 C20 H20A 109.5
C5 C20 H20B 109.5
H20A C20 H20B 109.5
C5 C20 H20C 109.5
H20A C20 H20C 109.5
H20B C20 H20C 109.5
C14A O1A C15A 116.56(15)
C4A N1A C1A 110.54(15)
C4A N1A H1AA 124.7
C1A N1A H1AA 124.7
C6A N2A C9A 110.67(17)
C6A N2A H2AA 124.7
C9A N2A H2AA 124.7
C13A N3A C10A 109.77(16)
C13A N3A H3AA 125.1
C10A N3A H3AA 125.1
N1A C1A C2A 107.52(15)
N1A C1A C14A 122.38(16)
C2A C1A C14A 129.94(17)
C1A C2A C3A 107.04(16)
C1A C2A C17A 125.84(16)
C3A C2A C17A 127.11(17)
C4A C3A C2A 107.43(16)
C4A C3A C19A 126.95(17)
C2A C3A C19A 125.60(17)
N1A C4A C3A 107.47(16)
N1A C4A C5A 120.51(16)
C3A C4A C5A 132.00(16)
C6A C5A C10A 109.08(14)
C6A C5A C4A 110.37(15)
C10A C5A C4A 108.89(14)
C6A C5A C20A 108.39(15)
C10A C5A C20A 110.95(15)
C4A C5A C20A 109.16(15)
N2A C6A C7A 106.18(17)
N2A C6A C5A 121.96(15)
C7A C6A C5A 131.83(17)
C6A C7A C8A 108.12(19)
C6A C7A H7AA 125.9
C8A C7A H7AA 125.9
C9A C8A C7A 107.51(19)
C9A C8A H8AA 126.2
C7A C8A H8AA 126.2
C8A C9A N2A 107.51(19)
C8A C9A H9AA 126.2
N2A C9A H9AA 126.2
N3A C10A C11A 107.16(16)
N3A C10A C5A 121.03(16)
C11A C10A C5A 131.70(17)
C10A C11A C12A 107.21(18)
C10A C11A H11B 126.4
C12A C11A H11B 126.4
C13A C12A C11A 107.74(18)
C13A C12A H12B 126.1
C11A C12A H12B 126.1
C12A C13A N3A 108.12(18)
C12A C13A H13B 125.9
N3A C13A H13B 125.9
O2A C14A O1A 122.86(17)
O2A C14A C1A 125.40(17)
O1A C14A C1A 111.74(16)
O1A C15A C16A 110.04(18)
O1A C15A H15C 109.7
C16A C15A H15C 109.7
O1A C15A H15D 109.7
C16A C15A H15D 109.7
H15C C15A H15D 108.2
C15A C16A H16D 109.5
C15A C16A H16E 109.5
H16D C16A H16E 109.5
C15A C16A H16F 109.5
H16D C16A H16F 109.5
H16E C16A H16F 109.5
C2A C17A C18A 113.32(15)
C2A C17A H17C 108.9
C18A C17A H17C 108.9
C2A C17A H17D 108.9
C18A C17A H17D 108.9
H17C C17A H17D 107.7
C17A C18A H18D 109.5
C17A C18A H18E 109.5
H18D C18A H18E 109.5
C17A C18A H18F 109.5
H18D C18A H18F 109.5
H18E C18A H18F 109.5
C3A C19A H19D 109.5
C3A C19A H19E 109.5
H19D C19A H19E 109.5
C3A C19A H19F 109.5
H19D C19A H19F 109.5
H19E C19A H19F 109.5
C5A C20A H20D 109.5
C5A C20A H20E 109.5
H20D C20A H20E 109.5
C5A C20A H20F 109.5
H20D C20A H20F 109.5
H20E C20A H20F 109.5

loop_
_geom_bond_atom_site_label_1
_geom_bond_atom_site_label_2
_geom_bond_distance
O1 C14 1.346(2)
O1 C15 1.456(2)
O2 C14 1.224(2)
N1 C4 1.363(2)
N1 C1 1.378(2)
N1 H1A 0.8800
N2 C9 1.371(3)
N2 C6 1.373(2)
N2 H2A 0.8800
N3 C13 1.367(3)
N3 C10 1.369(2)
N3 H3A 0.8800
C1 C2 1.386(3)
C1 C14 1.437(3)
C2 C3 1.416(3)
C2 C17 1.499(3)
C3 C4 1.386(3)
C3 C19 1.503(3)
C4 C5 1.525(3)
C5 C6 1.516(3)
C5 C10 1.518(3)
C5 C20 1.544(3)
C6 C7 1.371(3)
C7 C8 1.410(3)
C7 H7A 0.9500
C8 C9 1.352(3)
C8 H8A 0.9500
C9 H9A 0.9500
C10 C11 1.370(3)
C11 C12 1.404(3)
C11 H11A 0.9500
C12 C13 1.358(3)
C12 H12A 0.9500
C13 H13A 0.9500
C15 C16 1.474(3)
C15 H15A 0.9900
C15 H15B 0.9900
C16 H16A 0.9800
C16 H16B 0.9800
C16 H16C 0.9800
C17 C18 1.522(3)
C17 H17A 0.9900
C17 H17B 0.9900
C18 H18A 0.9800
C18 H18B 0.9800
C18 H18C 0.9800
C19 H19A 0.9800
C19 H19B 0.9800
C19 H19C 0.9800
C20 H20A 0.9800
C20 H20B 0.9800
C20 H20C 0.9800
O1A C14A 1.347(2)
O1A C15A 1.456(2)
O2A C14A 1.217(2)
N1A C4A 1.355(2)
N1A C1A 1.372(2)
N1A H1AA 0.8800
N2A C6A 1.361(2)
N2A C9A 1.362(3)
N2A H2AA 0.8800
N3A C13A 1.361(2)
N3A C10A 1.371(2)
N3A H3AA 0.8800
C1A C2A 1.388(2)
C1A C14A 1.440(3)
C2A C3A 1.417(3)
C2A C17A 1.506(3)
C3A C4A 1.394(3)
C3A C19A 1.503(3)
C4A C5A 1.525(3)
C5A C6A 1.518(3)
C5A C10A 1.520(2)
C5A C20A 1.548(3)
C6A C7A 1.367(3)
C7A C8A 1.409(3)
C7A H7AA 0.9500
C8A C9A 1.347(3)
C8A H8AA 0.9500
C9A H9AA 0.9500
C10A C11A 1.372(3)
C11A C12A 1.418(3)
C11A H11B 0.9500
C12A C13A 1.351(3)
C12A H12B 0.9500
C13A H13B 0.9500
C15A C16A 1.471(3)
C15A H15C 0.9900
C15A H15D 0.9900
C16A H16D 0.9800
C16A H16E 0.9800
C16A H16F 0.9800
C17A C18A 1.532(3)
C17A H17C 0.9900
C17A H17D 0.9900
C18A H18D 0.9800
C18A H18E 0.9800
C18A H18F 0.9800
C19A H19D 0.9800
C19A H19E 0.9800
C19A H19F 0.9800
C20A H20D 0.9800
C20A H20E 0.9800
C20A H20F 0.9800

loop_
_geom_hbond_atom_site_label_D
_geom_hbond_atom_site_label_H
_geom_hbond_atom_site_label_A
_geom_hbond_distance_DH
_geom_hbond_distance_HA
_geom_hbond_distance_DA
_geom_hbond_angle_DHA
_geom_hbond_site_symmetry_A
N2 H2A N3 0.88 2.65 3.160(2) 118.3 .
N3 H3A O2 0.88 2.00 2.878(2) 175.5 2_656
N2A H2AA N2 0.88 2.51 3.325(2) 154.9 .
N3A H3AA O2A 0.88 2.01 2.861(2) 161.9 1_565

loop_
_geom_torsion_atom_site_label_1
_geom_torsion_atom_site_label_2
_geom_torsion_atom_site_label_3
_geom_torsion_atom_site_label_4
_geom_torsion
C4 N1 C1 C2 0.26(19)
C4 N1 C1 C14 179.33(16)
N1 C1 C2 C3 0.0(2)
C14 C1 C2 C3 -179.00(17)
N1 C1 C2 C17 -179.20(17)
C14 C1 C2 C17 1.8(3)
C1 C2 C3 C4 -0.2(2)
C17 C2 C3 C4 178.95(17)
C1 C2 C3 C19 179.03(18)
C17 C2 C3 C19 -1.8(3)
C1 N1 C4 C3 -0.41(19)
C1 N1 C4 C5 178.24(15)
C2 C3 C4 N1 0.4(2)
C19 C3 C4 N1 -178.86(18)
C2 C3 C4 C5 -178.12(17)
C19 C3 C4 C5 2.6(3)
N1 C4 C5 C6 5.9(2)
C3 C4 C5 C6 -175.77(18)
N1 C4 C5 C10 128.40(17)
C3 C4 C5 C10 -53.3(2)
N1 C4 C5 C20 -112.66(19)
C3 C4 C5 C20 65.7(2)
C9 N2 C6 C7 -0.1(2)
C9 N2 C6 C5 179.69(17)
C10 C5 C6 C7 172.58(19)
C4 C5 C6 C7 -65.2(3)
C20 C5 C6 C7 53.6(3)
C10 C5 C6 N2 -7.1(2)
C4 C5 C6 N2 115.11(18)
C20 C5 C6 N2 -126.07(18)
N2 C6 C7 C8 -0.3(2)
C5 C6 C7 C8 179.99(19)
C6 C7 C8 C9 0.5(2)
C7 C8 C9 N2 -0.6(2)
C6 N2 C9 C8 0.4(2)
C13 N3 C10 C11 -0.5(2)
C13 N3 C10 C5 -178.72(18)
C6 C5 C10 N3 77.8(2)
C4 C5 C10 N3 -44.8(2)
C20 C5 C10 N3 -163.63(18)
C6 C5 C10 C11 -99.9(2)
C4 C5 C10 C11 137.5(2)
C20 C5 C10 C11 18.7(3)
N3 C10 C11 C12 0.3(2)
C5 C10 C11 C12 178.3(2)
C10 C11 C12 C13 0.0(3)
C11 C12 C13 N3 -0.3(3)
C10 N3 C13 C12 0.5(2)
C15 O1 C14 O2 -0.6(2)
C15 O1 C14 C1 178.95(15)
N1 C1 C14 O2 176.32(16)
C2 C1 C14 O2 -4.8(3)
N1 C1 C14 O1 -3.2(2)
C2 C1 C14 O1 175.67(17)
C14 O1 C15 C16 164.13(17)
C1 C2 C17 C18 81.2(3)
C3 C2 C17 C18 -97.8(2)
C4A N1A C1A C2A -0.08(19)
C4A N1A C1A C14A 175.63(16)
N1A C1A C2A C3A 0.20(19)
C14A C1A C2A C3A -175.07(17)
N1A C1A C2A C17A -178.87(15)
C14A C1A C2A C17A 5.9(3)
C1A C2A C3A C4A -0.25(19)
C17A C2A C3A C4A 178.81(16)
C1A C2A C3A C19A 178.43(16)
C17A C2A C3A C19A -2.5(3)
C1A N1A C4A C3A -0.07(19)
C1A N1A C4A C5A 178.68(15)
C2A C3A C4A N1A 0.20(19)
C19A C3A C4A N1A -178.46(16)
C2A C3A C4A C5A -178.35(17)
C19A C3A C4A C5A 3.0(3)
N1A C4A C5A C6A 1.5(2)
C3A C4A C5A C6A 179.94(17)
N1A C4A C5A C10A 121.26(17)
C3A C4A C5A C10A -60.3(2)
N1A C4A C5A C20A -117.48(17)
C3A C4A C5A C20A 60.9(2)
C9A N2A C6A C7A -0.6(2)
C9A N2A C6A C5A -178.72(17)
C10A C5A C6A N2A -27.1(2)
C4A C5A C6A N2A 92.5(2)
C20A C5A C6A N2A -147.96(17)
C10A C5A C6A C7A 155.3(2)
C4A C5A C6A C7A -85.1(2)
C20A C5A C6A C7A 34.4(3)
N2A C6A C7A C8A 0.5(2)
C5A C6A C7A C8A 178.38(19)
C6A C7A C8A C9A -0.2(3)
C7A C8A C9A N2A -0.1(3)
C6A N2A C9A C8A 0.4(2)
C13A N3A C10A C11A 0.4(2)
C13A N3A C10A C5A 177.06(16)
C6A C5A C10A N3A -73.2(2)
C4A C5A C10A N3A 166.34(16)
C20A C5A C10A N3A 46.2(2)
C6A C5A C10A C11A 102.6(2)
C4A C5A C10A C11A -17.9(3)
C20A C5A C10A C11A -138.1(2)
N3A C10A C11A C12A -0.5(2)
C5A C10A C11A C12A -176.65(18)
C10A C11A C12A C13A 0.4(2)
C11A C12A C13A N3A -0.2(2)
C10A N3A C13A C12A -0.2(2)
C15A O1A C14A O2A 6.6(3)
C15A O1A C14A C1A -172.95(15)
N1A C1A C14A O2A -177.53(17)
C2A C1A C14A O2A -2.9(3)
N1A C1A C14A O1A 2.0(2)
C2A C1A C14A O1A 176.68(17)
C14A O1A C15A C16A 87.3(2)
C1A C2A C17A C18A 72.0(2)
C3A C2A C17A C18A -106.9(2)
